data_1567040
loop_
_publ_author_name
'Jiang, Kun'
'Li, Shi-Jun'
'Liu, Qing-Peng'
'Yu, Ning'
'Li, Yu-Lin'
'Zhou, Yu-Qiang'
'He, Kui-Cheng'
'Lin, Jing'
'Zheng, Ting-Yu'
'Lang, Jian'
'Lan, Yu'
'Wei, Ye'

_publ_section_title
;
 Iminyl radical-triggered relay annulation for the construction of bridged
 aza-tetracycles bearing four contiguous stereogenic centers
;
_journal_issue 24
_journal_name_full 'Chemical Science'
_journal_page_first 7283
_journal_page_last 7288
_journal_paper_doi 10.1039/D2SC01548J
_journal_volume 13
_journal_year 2022
_chemical_formula_moiety 'C34 H32 N2 O3 S, C3 H6 O'
_chemical_formula_sum 'C37 H38 N2 O4 S'
_chemical_formula_weight 606.75
_space_group_crystal_system monoclinic
_space_group_IT_number 14
_space_group_name_Hall '-P 2ybc'
_space_group_name_H-M_alt 'P 1 21/c 1'
_atom_sites_solution_hydrogens mixed
_atom_sites_solution_primary dual
_audit_creation_date 2020-12-05
_audit_creation_method
;
Olex2 1.3
(compiled Nov 21 2019 18:26:39 for OlexSys, GUI svn.r6003)
;
_audit_update_record
;
2020-12-06 deposited with the CCDC.	2022-05-30 downloaded from the CCDC.
;
_cell_angle_alpha 90
_cell_angle_beta 98.38(2)
_cell_angle_gamma 90
_cell_formula_units_Z 4
_cell_length_a 9.018(5)
_cell_length_b 20.697(9)
_cell_length_c 17.164(6)
_cell_measurement_reflns_used 7232
_cell_measurement_temperature 293.15
_cell_measurement_theta_max 27.448
_cell_measurement_theta_min 2.902
_cell_volume 3169(2)
_computing_molecular_graphics 'Olex2 1.3 (Dolomanov et al., 2009)'
_computing_publication_material 'Olex2 1.3 (Dolomanov et al., 2009)'
_computing_structure_refinement 'SHELXL 2018/3 (Sheldrick, 2015)'
_computing_structure_solution 'SHELXT  (Sheldrick, 2015)'
_diffrn_ambient_temperature 293.15
_diffrn_measured_fraction_theta_full 0.998
_diffrn_measured_fraction_theta_max 0.998
_diffrn_measurement_device_type 'Bruker APEX-II CCD'
_diffrn_measurement_method '\w scans'
_diffrn_radiation_type MoK\a
_diffrn_radiation_wavelength 0.71073
_diffrn_reflns_av_R_equivalents 0.1334
_diffrn_reflns_av_unetI/netI 0.0528
_diffrn_reflns_Laue_measured_fraction_full 0.998
_diffrn_reflns_Laue_measured_fraction_max 0.998
_diffrn_reflns_limit_h_max 11
_diffrn_reflns_limit_h_min -11
_diffrn_reflns_limit_k_max 26
_diffrn_reflns_limit_k_min -26
_diffrn_reflns_limit_l_max 22
_diffrn_reflns_limit_l_min -22
_diffrn_reflns_number 101952
_diffrn_reflns_point_group_measured_fraction_full 0.998
_diffrn_reflns_point_group_measured_fraction_max 0.998
_diffrn_reflns_theta_full 25.242
_diffrn_reflns_theta_max 27.448
_diffrn_reflns_theta_min 2.902
_exptl_absorpt_coefficient_mu 0.145
_exptl_absorpt_correction_T_max 0.986
_exptl_absorpt_correction_T_min 0.983
_exptl_absorpt_correction_type multi-scan
_exptl_crystal_colour 'clear light colourless'
_exptl_crystal_colour_lustre clear
_exptl_crystal_colour_modifier light
_exptl_crystal_colour_primary colourless
_exptl_crystal_density_diffrn 1.272
_exptl_crystal_description needle
_exptl_crystal_F_000 1288
_exptl_crystal_size_max 0.2
_exptl_crystal_size_mid 0.1
_exptl_crystal_size_min 0.1
_refine_diff_density_max 0.358
_refine_diff_density_min -0.439
_refine_diff_density_rms 0.058
_refine_ls_extinction_method none
_refine_ls_goodness_of_fit_ref 1.021
_refine_ls_hydrogen_treatment mixed
_refine_ls_matrix_type full
_refine_ls_number_parameters 406
_refine_ls_number_reflns 7232
_refine_ls_number_restraints 0
_refine_ls_restrained_S_all 1.021
_refine_ls_R_factor_all 0.0811
_refine_ls_R_factor_gt 0.0506
_refine_ls_shift/su_max 0.001
_refine_ls_shift/su_mean 0.000
_refine_ls_structure_factor_coef Fsqd
_refine_ls_weighting_details 'w=1/[\s^2^(Fo^2^)+(0.0387P)^2^+2.8331P] where P=(Fo^2^+2Fc^2^)/3'
_refine_ls_weighting_scheme calc
_refine_ls_wR_factor_gt 0.1058
_refine_ls_wR_factor_ref 0.1228
_reflns_Friedel_coverage 0.000
_reflns_number_gt 5252
_reflns_number_total 7232
_reflns_threshold_expression 'I > 2\s(I)'
_cod_data_source_file d2sc01548j2.cif
_cod_data_source_block mo_1192_0m_a
_cod_depositor_comments 'Adding full bibliography for 1567040.cif.'
_cod_database_code 1567040
_shelx_shelxl_version_number 2018/3
_shelx_space_group_comment
;
The symmetry employed for this shelxl refinement is uniquely defined
by the following loop, which should always be used as a source of
symmetry information in preference to the above space-group names.
They are only intended as comments.
;
_shelx_estimated_absorpt_t_max 0.986
_shelx_estimated_absorpt_t_min 0.972
_olex2_refinement_description
;
1. Fixed Uiso
 At 1.2 times of:
  All C(H) groups, All C(H,H) groups
 At 1.5 times of:
  All C(H,H,H) groups
2.a Ternary CH refined with riding coordinates:
 C6(H6), C20(H20)
2.b Secondary CH2 refined with riding coordinates:
 C30(H30A,H30B)
2.c Aromatic/amide H refined with riding coordinates:
 C1(H1A), C2(H2), C3(H3), C9(H9), C10(H10), C14(H14), C15(H15), C16(H16),
 C17(H17), C22(H22), C23(H23), C24(H24), C25(H25), C26(H26), C31(H31), C32(H32),
  C33(H33), C34(H34)
2.d Idealised Me refined as rotating group:
 C12(H12A,H12B,H12C), C28(H28A,H28B,H28C), C29(H29A,H29B,H29C), C35(H35A,H35B,
 H35C), C37(H37A,H37B,H37C)
;
_olex2_submission_special_instructions 'No special instructions were received'

loop_
_space_group_symop_operation_xyz
'x, y, z'
'-x, y+1/2, -z+1/2'
'-x, -y, -z'
'x, -y-1/2, z-1/2'

loop_
_atom_site_label
_atom_site_type_symbol
_atom_site_fract_x
_atom_site_fract_y
_atom_site_fract_z
_atom_site_U_iso_or_equiv
_atom_site_adp_type
_atom_site_occupancy
_atom_site_site_symmetry_order
_atom_site_calc_flag
_atom_site_refinement_flags_posn
_atom_site_refinement_flags_adp
_atom_site_refinement_flags_occupancy
_atom_site_disorder_assembly
_atom_site_disorder_group
S1 S 0.61027(6) 0.45370(2) 0.67111(3) 0.02029(12) Uani 1 1 d . . . . .
O1 O 0.72748(15) 0.60083(7) 0.86798(7) 0.0196(3) Uani 1 1 d . . . . .
O2 O 0.67991(16) 0.47538(7) 0.60525(8) 0.0241(3) Uani 1 1 d . . . . .
O3 O 0.67802(18) 0.40145(7) 0.71899(9) 0.0298(4) Uani 1 1 d . . . . .
O4 O 0.45441(18) 0.47029(8) 0.85904(9) 0.0342(4) Uani 1 1 d . . . . .
N1 N 0.58794(19) 0.51805(8) 0.72447(10) 0.0185(4) Uani 1 1 d . . . . .
N2 N 0.75193(18) 0.67971(8) 0.77109(9) 0.0187(3) Uani 1 1 d . . . . .
C1 C 0.9993(3) 0.81737(11) 0.58420(13) 0.0286(5) Uani 1 1 d . . . . .
H1A H 1.046117 0.849968 0.559508 0.034 Uiso 1 1 calc R U . . .
C2 C 1.0286(2) 0.81079(10) 0.66608(13) 0.0276(5) Uani 1 1 d . . . . .
H2 H 1.096147 0.838367 0.695706 0.033 Uiso 1 1 calc R U . . .
C3 C 0.9564(2) 0.76292(10) 0.70288(12) 0.0226(4) Uani 1 1 d . . . . .
H3 H 0.976024 0.758271 0.757303 0.027 Uiso 1 1 calc R U . . .
C4 C 0.8541(2) 0.72155(10) 0.65841(12) 0.0202(4) Uani 1 1 d . . . . .
C5 C 0.7715(2) 0.67302(9) 0.69867(11) 0.0191(4) Uani 1 1 d . . . . .
C6 C 0.6925(2) 0.61451(9) 0.65864(11) 0.0186(4) Uani 1 1 d . . . . .
H6 H 0.743333 0.596338 0.616897 0.022 Uiso 1 1 calc R U . . .
C7 C 0.6999(2) 0.57055(9) 0.73172(11) 0.0177(4) Uani 1 1 d . . . . .
C8 C 0.4221(2) 0.43224(10) 0.63792(12) 0.0207(4) Uani 1 1 d . . . . .
C9 C 0.3463(2) 0.45961(10) 0.56924(12) 0.0235(4) Uani 1 1 d . . . . .
H9 H 0.394341 0.489010 0.540414 0.028 Uiso 1 1 calc R U . . .
C10 C 0.1985(2) 0.44241(11) 0.54453(13) 0.0287(5) Uani 1 1 d . . . . .
H10 H 0.147564 0.460720 0.498823 0.034 Uiso 1 1 calc R U . . .
C11 C 0.1243(3) 0.39834(11) 0.58654(14) 0.0313(5) Uani 1 1 d . . . . .
C12 C -0.0363(3) 0.37890(13) 0.55868(17) 0.0452(7) Uani 1 1 d . . . . .
H12A H -0.037892 0.340169 0.527799 0.068 Uiso 1 1 calc R U . . .
H12B H -0.086380 0.412929 0.527140 0.068 Uiso 1 1 calc R U . . .
H12C H -0.086624 0.371271 0.603401 0.068 Uiso 1 1 calc R U . . .
C13 C 0.8503(2) 0.54889(9) 0.77525(11) 0.0188(4) Uani 1 1 d . . . . .
C14 C 0.9677(2) 0.51417(10) 0.75235(12) 0.0224(4) Uani 1 1 d . . . . .
H14 H 0.966299 0.502373 0.699966 0.027 Uiso 1 1 calc R U . . .
C15 C 1.0884(2) 0.49711(10) 0.80914(13) 0.0272(5) Uani 1 1 d . . . . .
H15 H 1.168942 0.474372 0.794560 0.033 Uiso 1 1 calc R U . . .
C16 C 1.0881(3) 0.51417(10) 0.88777(13) 0.0281(5) Uani 1 1 d . . . . .
H16 H 1.168362 0.501793 0.925097 0.034 Uiso 1 1 calc R U . . .
C17 C 0.9711(2) 0.54918(10) 0.91192(12) 0.0242(4) Uani 1 1 d . . . . .
H17 H 0.971862 0.560733 0.964341 0.029 Uiso 1 1 calc R U . . .
C18 C 0.8531(2) 0.56607(10) 0.85417(12) 0.0210(4) Uani 1 1 d . . . . .
C19 C 0.6626(2) 0.62355(9) 0.79041(11) 0.0186(4) Uani 1 1 d . . . . .
C20 C 0.4952(2) 0.63730(10) 0.78170(11) 0.0185(4) Uani 1 1 d . . . . .
H20 H 0.446754 0.595420 0.786738 0.022 Uiso 1 1 calc R U . . .
C21 C 0.4441(2) 0.68061(10) 0.84442(11) 0.0205(4) Uani 1 1 d . . . . .
C22 C 0.5265(2) 0.73401(10) 0.87639(11) 0.0228(4) Uani 1 1 d . . . . .
H22 H 0.619886 0.742629 0.861776 0.027 Uiso 1 1 calc R U . . .
C23 C 0.4700(3) 0.77436(11) 0.92989(12) 0.0270(5) Uani 1 1 d . . . . .
H23 H 0.525845 0.809759 0.950646 0.032 Uiso 1 1 calc R U . . .
C24 C 0.3313(3) 0.76224(11) 0.95248(12) 0.0302(5) Uani 1 1 d . . . . .
H24 H 0.293869 0.789407 0.988126 0.036 Uiso 1 1 calc R U . . .
C25 C 0.2488(3) 0.70924(12) 0.92148(12) 0.0297(5) Uani 1 1 d . . . . .
H25 H 0.155389 0.700965 0.936207 0.036 Uiso 1 1 calc R U . . .
C26 C 0.3053(2) 0.66834(11) 0.86834(12) 0.0260(5) Uani 1 1 d . . . . .
H26 H 0.250002 0.632497 0.848615 0.031 Uiso 1 1 calc R U . . .
C27 C 0.4369(2) 0.66187(10) 0.69400(11) 0.0201(4) Uani 1 1 d . . . . .
C28 C 0.4417(2) 0.73643(10) 0.68746(12) 0.0240(5) Uani 1 1 d . . . . .
H28A H 0.404065 0.749207 0.634497 0.036 Uiso 1 1 calc R U . . .
H28B H 0.543224 0.751076 0.700873 0.036 Uiso 1 1 calc R U . . .
H28C H 0.380824 0.755237 0.722956 0.036 Uiso 1 1 calc R U . . .
C29 C 0.2720(2) 0.64116(11) 0.67263(12) 0.0263(5) Uani 1 1 d . . . . .
H29A H 0.212705 0.661893 0.707502 0.039 Uiso 1 1 calc R U . . .
H29B H 0.264460 0.595130 0.677739 0.039 Uiso 1 1 calc R U . . .
H29C H 0.236016 0.653539 0.619322 0.039 Uiso 1 1 calc R U . . .
C30 C 0.5253(2) 0.63054(10) 0.63125(11) 0.0206(4) Uani 1 1 d . . . . .
H30A H 0.474486 0.590929 0.612721 0.025 Uiso 1 1 calc R U . . .
H30B H 0.519496 0.659652 0.586617 0.025 Uiso 1 1 calc R U . . .
C31 C 0.9011(3) 0.77561(11) 0.53963(13) 0.0294(5) Uani 1 1 d . . . . .
H31 H 0.883319 0.779823 0.485119 0.035 Uiso 1 1 calc R U . . .
C32 C 0.8291(2) 0.72743(11) 0.57635(12) 0.0253(5) Uani 1 1 d . . . . .
H32 H 0.764234 0.699060 0.546307 0.030 Uiso 1 1 calc R U . . .
C33 C 0.3512(3) 0.38794(10) 0.68102(13) 0.0286(5) Uani 1 1 d . . . . .
H33 H 0.402310 0.369496 0.726601 0.034 Uiso 1 1 calc R U . . .
C34 C 0.2033(3) 0.37176(12) 0.65493(14) 0.0355(6) Uani 1 1 d . . . . .
H34 H 0.155349 0.342378 0.683811 0.043 Uiso 1 1 calc R U . . .
C35 C 0.6692(3) 0.41317(13) 0.91995(15) 0.0390(6) Uani 1 1 d . . . . .
H35A H 0.687560 0.372524 0.896157 0.059 Uiso 1 1 calc R U . . .
H35B H 0.702015 0.410883 0.975659 0.059 Uiso 1 1 calc R U . . .
H35C H 0.723284 0.446678 0.897560 0.059 Uiso 1 1 calc R U . . .
C36 C 0.5039(2) 0.42793(10) 0.90503(12) 0.0250(5) Uani 1 1 d . . . . .
C37 C 0.4047(3) 0.38639(14) 0.94616(17) 0.0477(7) Uani 1 1 d . . . . .
H37A H 0.407829 0.400997 0.999459 0.072 Uiso 1 1 calc R U . . .
H37B H 0.438615 0.342426 0.946159 0.072 Uiso 1 1 calc R U . . .
H37C H 0.303727 0.389004 0.919345 0.072 Uiso 1 1 calc R U . . .
H1 H 0.561(3) 0.5064(11) 0.7704(14) 0.026(6) Uiso 1 1 d . . . . .

loop_
_atom_site_aniso_label
_atom_site_aniso_U_11
_atom_site_aniso_U_22
_atom_site_aniso_U_33
_atom_site_aniso_U_23
_atom_site_aniso_U_13
_atom_site_aniso_U_12
S1 0.0219(3) 0.0188(2) 0.0195(2) -0.0009(2) 0.00119(19) 0.0011(2)
O1 0.0221(7) 0.0235(7) 0.0129(6) 0.0015(6) 0.0018(5) 0.0034(6)
O2 0.0228(8) 0.0290(8) 0.0214(7) -0.0049(6) 0.0059(6) -0.0018(6)
O3 0.0351(9) 0.0213(7) 0.0305(8) 0.0016(6) -0.0038(7) 0.0058(7)
O4 0.0295(9) 0.0415(9) 0.0324(9) 0.0174(8) 0.0076(7) 0.0069(7)
N1 0.0211(9) 0.0193(8) 0.0156(8) -0.0001(7) 0.0039(7) -0.0016(7)
N2 0.0187(9) 0.0187(8) 0.0189(8) 0.0015(7) 0.0032(7) 0.0006(7)
C1 0.0269(12) 0.0285(11) 0.0325(12) 0.0077(10) 0.0111(9) -0.0039(9)
C2 0.0245(12) 0.0242(11) 0.0344(12) -0.0024(9) 0.0056(9) -0.0026(9)
C3 0.0225(11) 0.0233(10) 0.0228(10) -0.0007(8) 0.0056(8) 0.0017(9)
C4 0.0200(10) 0.0196(10) 0.0221(10) -0.0007(8) 0.0064(8) 0.0008(8)
C5 0.0171(10) 0.0205(10) 0.0195(10) 0.0004(8) 0.0020(8) 0.0026(8)
C6 0.0217(10) 0.0208(10) 0.0139(9) 0.0004(8) 0.0040(7) 0.0000(8)
C7 0.0180(10) 0.0206(9) 0.0146(9) 0.0006(8) 0.0025(7) 0.0006(8)
C8 0.0228(11) 0.0200(10) 0.0199(10) -0.0034(8) 0.0048(8) -0.0025(8)
C9 0.0250(11) 0.0244(11) 0.0212(10) -0.0030(8) 0.0036(8) -0.0020(9)
C10 0.0255(12) 0.0304(12) 0.0289(12) -0.0078(9) -0.0001(9) 0.0010(9)
C11 0.0239(12) 0.0325(12) 0.0389(13) -0.0173(11) 0.0089(10) -0.0054(10)
C12 0.0256(13) 0.0470(16) 0.0639(18) -0.0218(14) 0.0101(12) -0.0116(12)
C13 0.0186(10) 0.0182(9) 0.0190(9) 0.0007(8) 0.0008(7) -0.0024(8)
C14 0.0219(11) 0.0228(10) 0.0225(10) -0.0016(8) 0.0034(8) -0.0014(8)
C15 0.0215(11) 0.0255(11) 0.0342(12) -0.0015(9) 0.0025(9) 0.0038(9)
C16 0.0251(12) 0.0277(11) 0.0287(11) 0.0003(9) -0.0051(9) 0.0026(9)
C17 0.0276(11) 0.0249(10) 0.0185(10) 0.0012(9) -0.0019(8) -0.0002(9)
C18 0.0218(11) 0.0210(10) 0.0202(10) 0.0009(8) 0.0028(8) -0.0003(8)
C19 0.0222(10) 0.0216(10) 0.0118(9) 0.0015(8) 0.0017(7) 0.0004(8)
C20 0.0188(10) 0.0203(10) 0.0169(9) 0.0010(8) 0.0038(8) 0.0001(8)
C21 0.0245(11) 0.0221(10) 0.0148(9) 0.0055(8) 0.0030(8) 0.0071(8)
C22 0.0269(11) 0.0248(10) 0.0168(10) 0.0021(8) 0.0033(8) 0.0041(9)
C23 0.0375(13) 0.0255(11) 0.0173(10) 0.0021(9) 0.0016(9) 0.0093(10)
C24 0.0356(13) 0.0384(13) 0.0167(10) 0.0004(9) 0.0040(9) 0.0189(11)
C25 0.0257(12) 0.0433(14) 0.0218(11) 0.0067(10) 0.0090(9) 0.0120(10)
C26 0.0263(12) 0.0300(11) 0.0220(11) 0.0040(9) 0.0049(9) 0.0032(9)
C27 0.0207(10) 0.0234(10) 0.0160(9) 0.0018(8) 0.0017(8) 0.0019(8)
C28 0.0274(12) 0.0244(11) 0.0197(10) 0.0024(8) 0.0021(8) 0.0045(9)
C29 0.0219(11) 0.0352(12) 0.0209(10) 0.0020(9) 0.0005(8) 0.0012(9)
C30 0.0248(11) 0.0217(10) 0.0144(9) 0.0019(8) 0.0004(8) -0.0007(8)
C31 0.0305(12) 0.0361(12) 0.0228(11) 0.0069(10) 0.0082(9) -0.0006(10)
C32 0.0245(11) 0.0283(11) 0.0238(11) 0.0001(9) 0.0055(9) -0.0023(9)
C33 0.0359(13) 0.0254(11) 0.0256(11) -0.0003(9) 0.0078(9) -0.0068(10)
C34 0.0402(14) 0.0319(12) 0.0376(13) -0.0044(11) 0.0158(11) -0.0133(11)
C35 0.0301(13) 0.0438(15) 0.0411(14) 0.0112(12) -0.0016(11) 0.0000(11)
C36 0.0288(12) 0.0269(11) 0.0199(10) 0.0013(9) 0.0056(9) 0.0019(9)
C37 0.0355(15) 0.0523(17) 0.0591(18) 0.0300(14) 0.0195(13) 0.0106(13)

loop_
_atom_type_symbol
_atom_type_description
_atom_type_scat_dispersion_real
_atom_type_scat_dispersion_imag
_atom_type_scat_source
C C 0.0033 0.0016 'International Tables Vol C Tables 4.2.6.8 and 6.1.1.4'
H H 0.0000 0.0000 'International Tables Vol C Tables 4.2.6.8 and 6.1.1.4'
N N 0.0061 0.0033 'International Tables Vol C Tables 4.2.6.8 and 6.1.1.4'
O O 0.0106 0.0060 'International Tables Vol C Tables 4.2.6.8 and 6.1.1.4'
S S 0.1246 0.1234 'International Tables Vol C Tables 4.2.6.8 and 6.1.1.4'

loop_
_geom_angle_atom_site_label_1
_geom_angle_atom_site_label_2
_geom_angle_atom_site_label_3
_geom_angle
_geom_angle_site_symmetry_1
_geom_angle_site_symmetry_3
_geom_angle_publ_flag
O2 S1 N1 106.68(9) . . ?
O2 S1 C8 109.45(9) . . ?
O3 S1 O2 118.96(10) . . ?
O3 S1 N1 111.50(9) . . ?
O3 S1 C8 107.64(10) . . ?
N1 S1 C8 101.15(9) . . ?
C18 O1 C19 103.93(14) . . ?
S1 N1 H1 110.1(15) . . ?
C7 N1 S1 120.34(14) . . ?
C7 N1 H1 113.2(15) . . ?
C5 N2 C19 106.71(16) . . ?
C2 C1 H1A 119.8 . . ?
C31 C1 H1A 119.8 . . ?
C31 C1 C2 120.4(2) . . ?
C1 C2 H2 120.2 . . ?
C3 C2 C1 119.7(2) . . ?
C3 C2 H2 120.2 . . ?
C2 C3 H3 119.9 . . ?
C2 C3 C4 120.3(2) . . ?
C4 C3 H3 119.9 . . ?
C3 C4 C5 119.78(18) . . ?
C32 C4 C3 119.48(19) . . ?
C32 C4 C5 120.73(18) . . ?
N2 C5 C4 121.76(18) . . ?
N2 C5 C6 113.68(17) . . ?
C4 C5 C6 124.40(17) . . ?
C5 C6 H6 113.5 . . ?
C5 C6 C7 98.08(15) . . ?
C5 C6 C30 109.77(16) . . ?
C7 C6 H6 113.5 . . ?
C7 C6 C30 107.32(16) . . ?
C30 C6 H6 113.5 . . ?
N1 C7 C6 114.68(16) . . ?
N1 C7 C13 112.05(16) . . ?
N1 C7 C19 111.29(16) . . ?
C6 C7 C19 97.04(15) . . ?
C13 C7 C6 120.24(17) . . ?
C13 C7 C19 98.71(15) . . ?
C9 C8 S1 120.01(16) . . ?
C33 C8 S1 119.25(16) . . ?
C33 C8 C9 120.7(2) . . ?
C8 C9 H9 120.5 . . ?
C10 C9 C8 119.1(2) . . ?
C10 C9 H9 120.5 . . ?
C9 C10 H10 119.2 . . ?
C9 C10 C11 121.6(2) . . ?
C11 C10 H10 119.2 . . ?
C10 C11 C12 121.4(2) . . ?
C10 C11 C34 118.0(2) . . ?
C34 C11 C12 120.7(2) . . ?
C11 C12 H12A 109.5 . . ?
C11 C12 H12B 109.5 . . ?
C11 C12 H12C 109.5 . . ?
H12A C12 H12B 109.5 . . ?
H12A C12 H12C 109.5 . . ?
H12B C12 H12C 109.5 . . ?
C14 C13 C7 132.83(18) . . ?
C14 C13 C18 120.10(18) . . ?
C18 C13 C7 106.88(17) . . ?
C13 C14 H14 120.5 . . ?
C13 C14 C15 118.94(19) . . ?
C15 C14 H14 120.5 . . ?
C14 C15 H15 120.0 . . ?
C16 C15 C14 120.0(2) . . ?
C16 C15 H15 120.0 . . ?
C15 C16 H16 119.1 . . ?
C17 C16 C15 121.9(2) . . ?
C17 C16 H16 119.1 . . ?
C16 C17 H17 121.5 . . ?
C18 C17 C16 116.96(19) . . ?
C18 C17 H17 121.5 . . ?
O1 C18 C13 113.38(17) . . ?
C17 C18 O1 124.51(18) . . ?
C17 C18 C13 122.11(19) . . ?
O1 C19 N2 107.45(15) . . ?
O1 C19 C7 105.57(15) . . ?
O1 C19 C20 114.34(16) . . ?
N2 C19 C7 103.42(15) . . ?
N2 C19 C20 113.33(16) . . ?
C20 C19 C7 111.87(16) . . ?
C19 C20 H20 105.9 . . ?
C19 C20 C21 116.00(16) . . ?
C19 C20 C27 109.65(15) . . ?
C21 C20 H20 105.9 . . ?
C21 C20 C27 112.68(16) . . ?
C27 C20 H20 105.9 . . ?
C22 C21 C20 122.98(19) . . ?
C26 C21 C20 118.50(19) . . ?
C26 C21 C22 118.44(19) . . ?
C21 C22 H22 119.7 . . ?
C23 C22 C21 120.5(2) . . ?
C23 C22 H22 119.7 . . ?
C22 C23 H23 119.7 . . ?
C24 C23 C22 120.6(2) . . ?
C24 C23 H23 119.7 . . ?
C23 C24 H24 120.3 . . ?
C23 C24 C25 119.4(2) . . ?
C25 C24 H24 120.3 . . ?
C24 C25 H25 119.9 . . ?
C24 C25 C26 120.3(2) . . ?
C26 C25 H25 119.9 . . ?
C21 C26 H26 119.6 . . ?
C25 C26 C21 120.7(2) . . ?
C25 C26 H26 119.6 . . ?
C28 C27 C20 112.04(16) . . ?
C28 C27 C30 109.83(16) . . ?
C29 C27 C20 107.97(16) . . ?
C29 C27 C28 107.26(17) . . ?
C29 C27 C30 106.92(16) . . ?
C30 C27 C20 112.53(16) . . ?
C27 C28 H28A 109.5 . . ?
C27 C28 H28B 109.5 . . ?
C27 C28 H28C 109.5 . . ?
H28A C28 H28B 109.5 . . ?
H28A C28 H28C 109.5 . . ?
H28B C28 H28C 109.5 . . ?
C27 C29 H29A 109.5 . . ?
C27 C29 H29B 109.5 . . ?
C27 C29 H29C 109.5 . . ?
H29A C29 H29B 109.5 . . ?
H29A C29 H29C 109.5 . . ?
H29B C29 H29C 109.5 . . ?
C6 C30 C27 116.72(16) . . ?
C6 C30 H30A 108.1 . . ?
C6 C30 H30B 108.1 . . ?
C27 C30 H30A 108.1 . . ?
C27 C30 H30B 108.1 . . ?
H30A C30 H30B 107.3 . . ?
C1 C31 H31 120.0 . . ?
C1 C31 C32 120.0(2) . . ?
C32 C31 H31 120.0 . . ?
C4 C32 H32 119.9 . . ?
C31 C32 C4 120.1(2) . . ?
C31 C32 H32 119.9 . . ?
C8 C33 H33 120.6 . . ?
C34 C33 C8 118.9(2) . . ?
C34 C33 H33 120.6 . . ?
C11 C34 H34 119.1 . . ?
C33 C34 C11 121.8(2) . . ?
C33 C34 H34 119.1 . . ?
H35A C35 H35B 109.5 . . ?
H35A C35 H35C 109.5 . . ?
H35B C35 H35C 109.5 . . ?
C36 C35 H35A 109.5 . . ?
C36 C35 H35B 109.5 . . ?
C36 C35 H35C 109.5 . . ?
O4 C36 C35 121.0(2) . . ?
O4 C36 C37 122.2(2) . . ?
C37 C36 C35 116.7(2) . . ?
C36 C37 H37A 109.5 . . ?
C36 C37 H37B 109.5 . . ?
C36 C37 H37C 109.5 . . ?
H37A C37 H37B 109.5 . . ?
H37A C37 H37C 109.5 . . ?
H37B C37 H37C 109.5 . . ?

loop_
_geom_bond_atom_site_label_1
_geom_bond_atom_site_label_2
_geom_bond_distance
_geom_bond_site_symmetry_2
_geom_bond_publ_flag
S1 O2 1.4425(15) . ?
S1 O3 1.4393(15) . ?
S1 N1 1.6452(18) . ?
S1 C8 1.766(2) . ?
O1 C18 1.391(3) . ?
O1 C19 1.452(2) . ?
O4 C36 1.220(3) . ?
N1 C7 1.476(3) . ?
N1 H1 0.89(2) . ?
N2 C5 1.288(3) . ?
N2 C19 1.479(3) . ?
C1 H1A 0.9300 . ?
C1 C2 1.398(3) . ?
C1 C31 1.385(3) . ?
C2 H2 0.9300 . ?
C2 C3 1.387(3) . ?
C3 H3 0.9300 . ?
C3 C4 1.401(3) . ?
C4 C5 1.480(3) . ?
C4 C32 1.399(3) . ?
C5 C6 1.518(3) . ?
C6 H6 0.9800 . ?
C6 C7 1.543(3) . ?
C6 C30 1.549(3) . ?
C7 C13 1.518(3) . ?
C7 C19 1.559(3) . ?
C8 C9 1.394(3) . ?
C8 C33 1.391(3) . ?
C9 H9 0.9300 . ?
C9 C10 1.386(3) . ?
C10 H10 0.9300 . ?
C10 C11 1.393(3) . ?
C11 C12 1.512(3) . ?
C11 C34 1.394(4) . ?
C12 H12A 0.9600 . ?
C12 H12B 0.9600 . ?
C12 H12C 0.9600 . ?
C13 C14 1.383(3) . ?
C13 C18 1.397(3) . ?
C14 H14 0.9300 . ?
C14 C15 1.396(3) . ?
C15 H15 0.9300 . ?
C15 C16 1.395(3) . ?
C16 H16 0.9300 . ?
C16 C17 1.392(3) . ?
C17 H17 0.9300 . ?
C17 C18 1.389(3) . ?
C19 C20 1.522(3) . ?
C20 H20 0.9800 . ?
C20 C21 1.523(3) . ?
C20 C27 1.603(3) . ?
C21 C22 1.399(3) . ?
C21 C26 1.396(3) . ?
C22 H22 0.9300 . ?
C22 C23 1.392(3) . ?
C23 H23 0.9300 . ?
C23 C24 1.385(3) . ?
C24 H24 0.9300 . ?
C24 C25 1.387(3) . ?
C25 H25 0.9300 . ?
C25 C26 1.394(3) . ?
C26 H26 0.9300 . ?
C27 C28 1.548(3) . ?
C27 C29 1.539(3) . ?
C27 C30 1.571(3) . ?
C28 H28A 0.9600 . ?
C28 H28B 0.9600 . ?
C28 H28C 0.9600 . ?
C29 H29A 0.9600 . ?
C29 H29B 0.9600 . ?
C29 H29C 0.9600 . ?
C30 H30A 0.9700 . ?
C30 H30B 0.9700 . ?
C31 H31 0.9300 . ?
C31 C32 1.390(3) . ?
C32 H32 0.9300 . ?
C33 H33 0.9300 . ?
C33 C34 1.385(3) . ?
C34 H34 0.9300 . ?
C35 H35A 0.9600 . ?
C35 H35B 0.9600 . ?
C35 H35C 0.9600 . ?
C35 C36 1.506(3) . ?
C36 C37 1.491(3) . ?
C37 H37A 0.9600 . ?
C37 H37B 0.9600 . ?
C37 H37C 0.9600 . ?

loop_
_geom_torsion_atom_site_label_1
_geom_torsion_atom_site_label_2
_geom_torsion_atom_site_label_3
_geom_torsion_atom_site_label_4
_geom_torsion
_geom_torsion_site_symmetry_1
_geom_torsion_site_symmetry_2
_geom_torsion_site_symmetry_3
_geom_torsion_site_symmetry_4
_geom_torsion_publ_flag
S1 N1 C7 C6 75.8(2) . . . . ?
S1 N1 C7 C13 -65.80(19) . . . . ?
S1 N1 C7 C19 -175.26(13) . . . . ?
S1 C8 C9 C10 -179.59(16) . . . . ?
S1 C8 C33 C34 179.48(17) . . . . ?
O1 C19 C20 C21 51.0(2) . . . . ?
O1 C19 C20 C27 -179.95(15) . . . . ?
O2 S1 N1 C7 -34.86(16) . . . . ?
O2 S1 C8 C9 -25.01(19) . . . . ?
O2 S1 C8 C33 155.00(16) . . . . ?
O3 S1 N1 C7 96.55(16) . . . . ?
O3 S1 C8 C9 -155.63(16) . . . . ?
O3 S1 C8 C33 24.4(2) . . . . ?
N1 S1 C8 C9 87.32(18) . . . . ?
N1 S1 C8 C33 -92.67(18) . . . . ?
N1 C7 C13 C14 79.9(3) . . . . ?
N1 C7 C13 C18 -94.88(19) . . . . ?
N1 C7 C19 O1 84.95(18) . . . . ?
N1 C7 C19 N2 -162.31(15) . . . . ?
N1 C7 C19 C20 -40.0(2) . . . . ?
N2 C5 C6 C7 -30.4(2) . . . . ?
N2 C5 C6 C30 81.3(2) . . . . ?
N2 C19 C20 C21 -72.6(2) . . . . ?
N2 C19 C20 C27 56.4(2) . . . . ?
C1 C2 C3 C4 -0.3(3) . . . . ?
C1 C31 C32 C4 0.9(3) . . . . ?
C2 C1 C31 C32 1.0(3) . . . . ?
C2 C3 C4 C5 -176.65(19) . . . . ?
C2 C3 C4 C32 2.2(3) . . . . ?
C3 C4 C5 N2 22.6(3) . . . . ?
C3 C4 C5 C6 -162.30(19) . . . . ?
C3 C4 C32 C31 -2.5(3) . . . . ?
C4 C5 C6 C7 154.14(18) . . . . ?
C4 C5 C6 C30 -94.1(2) . . . . ?
C5 N2 C19 O1 137.17(16) . . . . ?
C5 N2 C19 C7 25.80(19) . . . . ?
C5 N2 C19 C20 -95.53(19) . . . . ?
C5 C4 C32 C31 176.4(2) . . . . ?
C5 C6 C7 N1 158.48(16) . . . . ?
C5 C6 C7 C13 -63.3(2) . . . . ?
C5 C6 C7 C19 41.13(17) . . . . ?
C5 C6 C30 C27 -50.0(2) . . . . ?
C6 C7 C13 C14 -59.4(3) . . . . ?
C6 C7 C13 C18 125.87(19) . . . . ?
C6 C7 C19 O1 -155.08(15) . . . . ?
C6 C7 C19 N2 -42.33(17) . . . . ?
C6 C7 C19 C20 79.97(18) . . . . ?
C7 C6 C30 C27 55.6(2) . . . . ?
C7 C13 C14 C15 -174.6(2) . . . . ?
C7 C13 C18 O1 -4.5(2) . . . . ?
C7 C13 C18 C17 175.33(19) . . . . ?
C7 C19 C20 C21 170.95(16) . . . . ?
C7 C19 C20 C27 -60.0(2) . . . . ?
C8 S1 N1 C7 -149.27(15) . . . . ?
C8 C9 C10 C11 -0.2(3) . . . . ?
C8 C33 C34 C11 0.4(3) . . . . ?
C9 C8 C33 C34 -0.5(3) . . . . ?
C9 C10 C11 C12 -179.0(2) . . . . ?
C9 C10 C11 C34 0.1(3) . . . . ?
C10 C11 C34 C33 -0.2(3) . . . . ?
C12 C11 C34 C33 178.9(2) . . . . ?
C13 C7 C19 O1 -32.91(18) . . . . ?
C13 C7 C19 N2 79.83(17) . . . . ?
C13 C7 C19 C20 -157.87(16) . . . . ?
C13 C14 C15 C16 1.0(3) . . . . ?
C14 C13 C18 O1 179.97(17) . . . . ?
C14 C13 C18 C17 -0.2(3) . . . . ?
C14 C15 C16 C17 -1.2(3) . . . . ?
C15 C16 C17 C18 0.6(3) . . . . ?
C16 C17 C18 O1 179.91(19) . . . . ?
C16 C17 C18 C13 0.2(3) . . . . ?
C18 O1 C19 N2 -78.30(18) . . . . ?
C18 O1 C19 C7 31.58(19) . . . . ?
C18 O1 C19 C20 154.99(16) . . . . ?
C18 C13 C14 C15 -0.4(3) . . . . ?
C19 O1 C18 C13 -17.5(2) . . . . ?
C19 O1 C18 C17 162.8(2) . . . . ?
C19 N2 C5 C4 178.61(17) . . . . ?
C19 N2 C5 C6 3.1(2) . . . . ?
C19 C7 C13 C14 -162.8(2) . . . . ?
C19 C7 C13 C18 22.40(19) . . . . ?
C19 C20 C21 C22 38.2(3) . . . . ?
C19 C20 C21 C26 -144.96(19) . . . . ?
C19 C20 C27 C28 -91.9(2) . . . . ?
C19 C20 C27 C29 150.18(17) . . . . ?
C19 C20 C27 C30 32.4(2) . . . . ?
C20 C21 C22 C23 175.87(18) . . . . ?
C20 C21 C26 C25 -175.50(18) . . . . ?
C20 C27 C30 C6 -32.4(2) . . . . ?
C21 C20 C27 C28 38.9(2) . . . . ?
C21 C20 C27 C29 -79.0(2) . . . . ?
C21 C20 C27 C30 163.25(17) . . . . ?
C21 C22 C23 C24 0.1(3) . . . . ?
C22 C21 C26 C25 1.4(3) . . . . ?
C22 C23 C24 C25 0.2(3) . . . . ?
C23 C24 C25 C26 0.3(3) . . . . ?
C24 C25 C26 C21 -1.2(3) . . . . ?
C26 C21 C22 C23 -0.9(3) . . . . ?
C27 C20 C21 C22 -89.3(2) . . . . ?
C27 C20 C21 C26 87.5(2) . . . . ?
C28 C27 C30 C6 93.2(2) . . . . ?
C29 C27 C30 C6 -150.76(17) . . . . ?
C30 C6 C7 N1 44.8(2) . . . . ?
C30 C6 C7 C13 -176.98(16) . . . . ?
C30 C6 C7 C19 -72.59(17) . . . . ?
C31 C1 C2 C3 -1.3(3) . . . . ?
C32 C4 C5 N2 -156.2(2) . . . . ?
C32 C4 C5 C6 18.9(3) . . . . ?
C33 C8 C9 C10 0.4(3) . . . . ?
